data_4108156
loop_
_publ_author_name
'Eugene Khaskin'
'Peter Y. Zavalij'
'Andrei N. Vedernikov'

_publ_section_title
;
 Bidirectional Transfer of Phenyl and Methyl Groups between PtIV and Boron
 in Platinum Dipyridylborato Complexes
;
_journal_name_full 'Journal of the American Chemical Society'
_journal_page_first 10088
_journal_page_last 10089
_journal_paper_doi 10.1021/ja804222c
_journal_volume 130
_journal_year 2008
_chemical_formula_moiety 'C27 H31 B N2 O Pt'
_chemical_formula_sum 'C27 H31 B N2 O Pt'
_chemical_formula_weight 605.44
_chemical_name_common Pt-complex
_chemical_name_systematic
;
Pt-complex
;
_space_group_IT_number 14
_symmetry_cell_setting monoclinic
_symmetry_space_group_name_Hall '-P 2ybc'
_symmetry_space_group_name_H-M 'P 1 21/c 1'
_atom_sites_solution_hydrogens geom
_atom_sites_solution_primary direct
_atom_sites_solution_secondary difmap
_audit_creation_method 'SHELXL-97 & ZCIF'
_cell_angle_alpha 90.00
_cell_angle_beta 93.2608(4)
_cell_angle_gamma 90.00
_cell_formula_units_Z 8
_cell_length_a 19.4008(6)
_cell_length_b 15.4570(5)
_cell_length_c 16.0730(5)
_cell_measurement_reflns_used 53949
_cell_measurement_temperature 150(2)
_cell_measurement_theta_max 28.6
_cell_measurement_theta_min 2.5
_cell_volume 4812.1(3)
_computing_cell_refinement Apex2
_computing_data_collection 'Apex2 (Bruker, 2005)'
_computing_data_reduction Apex2
_computing_molecular_graphics 'XSHEL (Bruker, 2004)'
_computing_publication_material SHELXL-97
_computing_structure_refinement 'SHELXL-97 (Sheldrick, 1997)'
_computing_structure_solution 'SHELXS-97 (Sheldrick, 1990)'
_diffrn_ambient_temperature 150(2)
_diffrn_detector 'CCD area detector'
_diffrn_detector_type 'Bruker Smart Apex II'
_diffrn_measured_fraction_theta_full 1.000
_diffrn_measured_fraction_theta_max 1.000
_diffrn_measurement_details 610,610,610,610,1200,1200,1200
_diffrn_measurement_device_type 'three-circle diffractometer'
_diffrn_measurement_method '\w and \f scans'
_diffrn_measurement_specimen_support 'cactus needle'
_diffrn_orient_matrix_type standard
_diffrn_orient_matrix_UB_11 -0.0328545
_diffrn_orient_matrix_UB_12 -0.0495726
_diffrn_orient_matrix_UB_13 0.0173763
_diffrn_orient_matrix_UB_21 -0.0518070
_diffrn_orient_matrix_UB_22 0.0243164
_diffrn_orient_matrix_UB_23 -0.0235461
_diffrn_orient_matrix_UB_31 0.0109547
_diffrn_orient_matrix_UB_32 -0.0337152
_diffrn_orient_matrix_UB_33 -0.0425330
_diffrn_radiation_monochromator graphite
_diffrn_radiation_source 'fine-focus sealed tube'
_diffrn_radiation_type MoK\a
_diffrn_radiation_wavelength 0.71073
_diffrn_reflns_av_R_equivalents 0.0280
_diffrn_reflns_av_sigmaI/netI 0.0141
_diffrn_reflns_limit_h_max 25
_diffrn_reflns_limit_h_min -25
_diffrn_reflns_limit_k_max 20
_diffrn_reflns_limit_k_min -20
_diffrn_reflns_limit_l_max 20
_diffrn_reflns_limit_l_min -20
_diffrn_reflns_number 109189
_diffrn_reflns_theta_full 27.50
_diffrn_reflns_theta_max 27.50
_diffrn_reflns_theta_min 1.69
_diffrn_source_current 30
_diffrn_source_voltage 50
_diffrn_standards_decay_% 0
_exptl_absorpt_coefficient_mu 5.853
_exptl_absorpt_correction_T_max 0.684
_exptl_absorpt_correction_T_min 0.359
_exptl_absorpt_correction_type multi-scan
_exptl_absorpt_process_details 'SADABS (Sheldrick, 1996)'
_exptl_crystal_colour colorless
_exptl_crystal_density_diffrn 1.671
_exptl_crystal_density_method not-measured
_exptl_crystal_description prism
_exptl_crystal_F_000 2384
_exptl_crystal_id 'Vedern/Khaskin Pt-B-complex in acetone, benzene & isopropanol'
_exptl_crystal_size_max 0.18
_exptl_crystal_size_mid 0.16
_exptl_crystal_size_min 0.065
_refine_diff_density_max 1.749
_refine_diff_density_min -0.877
_refine_diff_density_rms 0.090
_refine_ls_extinction_method none
_refine_ls_goodness_of_fit_ref 1.000
_refine_ls_hydrogen_treatment constr
_refine_ls_matrix_type full
_refine_ls_number_parameters 589
_refine_ls_number_reflns 11048
_refine_ls_number_restraints 0
_refine_ls_restrained_S_all 1.000
_refine_ls_R_factor_all 0.0239
_refine_ls_R_factor_gt 0.0206
_refine_ls_shift/su_max 0.004
_refine_ls_shift/su_mean 0.000
_refine_ls_structure_factor_coef Fsqd
_refine_ls_weighting_details 'w=1/[\s^2^(Fo^2^)+(0.01P)^2^+16.61P], P=(max(Fo^2^,0)+2Fc^2^)/3'
_refine_ls_weighting_scheme calc
_refine_ls_wR_factor_gt 0.0453
_refine_ls_wR_factor_ref 0.0461
_reflns_number_gt 10192
_reflns_number_total 11048
_reflns_threshold_expression >2sigma(I)
_cod_data_source_file ja804222c-file003.cif
_cod_data_source_block 1577
_cod_database_code 4108156
_diffrn_measurement_frame_width-ccd 0.3
_diffrn_measurement_total_frames-ccd 6040
_diffrn_measurement_frame_time-ccd 20
_diffrn_measurement_total_time-ccd 43
_diffrn_detector_distance-ccd 5.8
_diffrn_measurement_frame_size-ccd 512

loop_
_symmetry_equiv_pos_as_xyz
'x, y, z'
'-x, y+1/2, -z+1/2'
'-x, -y, -z'
'x, -y-1/2, z-1/2'

loop_
_atom_site_label
_atom_site_type_symbol
_atom_site_fract_x
_atom_site_fract_y
_atom_site_fract_z
_atom_site_U_iso_or_equiv
_atom_site_adp_type
_atom_site_occupancy
_atom_site_symmetry_multiplicity
_atom_site_calc_flag
_atom_site_refinement_flags
Pt1A Pt 0.171903(5) 0.359313(7) 0.381338(6) 0.01753(3) Uani 1 1 d .
C1A C 0.20056(16) 0.3631(2) 0.50573(19) 0.0266(6) Uani 1 1 d .
H1A1 H 0.2478 0.3854 0.5134 0.040 Uiso 1 1 calc R
H1A2 H 0.1985 0.3047 0.5291 0.040 Uiso 1 1 calc R
H1A3 H 0.1691 0.4011 0.5343 0.040 Uiso 1 1 calc R
C2A C 0.27277(15) 0.3765(2) 0.3535(2) 0.0261(6) Uani 1 1 d .
H2A1 H 0.2773 0.4310 0.3232 0.039 Uiso 1 1 calc R
H2A2 H 0.2872 0.3284 0.3188 0.039 Uiso 1 1 calc R
H2A3 H 0.3021 0.3783 0.4052 0.039 Uiso 1 1 calc R
O3A O 0.16662(10) 0.21755(13) 0.37632(12) 0.0197(4) Uani 1 1 d .
C4A C 0.23022(15) 0.1690(2) 0.36670(19) 0.0242(6) Uani 1 1 d .
H4A H 0.2676 0.2015 0.3987 0.029 Uiso 1 1 calc R
C5A C 0.22795(17) 0.0798(2) 0.4061(2) 0.0297(7) Uani 1 1 d .
H5A1 H 0.2090 0.0843 0.4612 0.045 Uiso 1 1 calc R
H5A2 H 0.2748 0.0559 0.4119 0.045 Uiso 1 1 calc R
H5A3 H 0.1986 0.0417 0.3706 0.045 Uiso 1 1 calc R
C6A C 0.25199(17) 0.1639(2) 0.2777(2) 0.0310(7) Uani 1 1 d .
H6A1 H 0.2191 0.1279 0.2446 0.046 Uiso 1 1 calc R
H6A2 H 0.2982 0.1383 0.2771 0.046 Uiso 1 1 calc R
H6A3 H 0.2528 0.2222 0.2537 0.046 Uiso 1 1 calc R
B1A B 0.09892(17) 0.2038(2) 0.3225(2) 0.0193(6) Uani 1 1 d .
N10A N 0.06797(12) 0.33303(15) 0.40875(14) 0.0189(5) Uani 1 1 d .
C11A C 0.04264(15) 0.25823(18) 0.37457(16) 0.0193(5) Uani 1 1 d .
C12A C -0.02637(15) 0.23773(19) 0.38477(18) 0.0227(6) Uani 1 1 d .
H12A H -0.0457 0.1873 0.3589 0.027 Uiso 1 1 calc R
C13A C -0.06729(15) 0.2899(2) 0.43207(19) 0.0250(6) Uani 1 1 d .
H13A H -0.1142 0.2753 0.4391 0.030 Uiso 1 1 calc R
C14A C -0.03865(16) 0.3633(2) 0.46874(19) 0.0250(6) Uani 1 1 d .
H14A H -0.0651 0.3991 0.5029 0.030 Uiso 1 1 calc R
C15A C 0.02862(16) 0.38374(19) 0.45509(17) 0.0225(6) Uani 1 1 d .
H15A H 0.0480 0.4351 0.4790 0.027 Uiso 1 1 calc R
N20A N 0.14065(12) 0.33715(16) 0.25267(14) 0.0196(5) Uani 1 1 d .
C21A C 0.10538(14) 0.26208(18) 0.23800(18) 0.0202(6) Uani 1 1 d .
C22A C 0.07738(15) 0.24603(19) 0.15789(18) 0.0227(6) Uani 1 1 d .
H22A H 0.0509 0.1952 0.1471 0.027 Uiso 1 1 calc R
C23A C 0.08775(17) 0.3034(2) 0.09372(19) 0.0269(6) Uani 1 1 d .
H23A H 0.0685 0.2922 0.0391 0.032 Uiso 1 1 calc R
C24A C 0.12662(16) 0.3774(2) 0.11001(18) 0.0257(6) Uani 1 1 d .
H24A H 0.1355 0.4170 0.0667 0.031 Uiso 1 1 calc R
C25A C 0.15203(15) 0.39202(19) 0.19038(18) 0.0220(6) Uani 1 1 d .
H25A H 0.1785 0.4427 0.2021 0.026 Uiso 1 1 calc R
C31A C 0.07901(15) 0.10289(19) 0.31086(19) 0.0215(6) Uani 1 1 d .
C32A C 0.09206(16) 0.0528(2) 0.2407(2) 0.0276(7) Uani 1 1 d .
H32A H 0.1106 0.0801 0.1940 0.033 Uiso 1 1 calc R
C33A C 0.07876(19) -0.0356(2) 0.2372(2) 0.0364(8) Uani 1 1 d .
H33A H 0.0881 -0.0673 0.1885 0.044 Uiso 1 1 calc R
C34A C 0.05214(18) -0.0778(2) 0.3039(3) 0.0387(9) Uani 1 1 d .
H34A H 0.0431 -0.1381 0.3013 0.046 Uiso 1 1 calc R
C35A C 0.03874(17) -0.0310(2) 0.3746(2) 0.0339(8) Uani 1 1 d .
H35A H 0.0206 -0.0594 0.4210 0.041 Uiso 1 1 calc R
C36A C 0.05177(16) 0.0571(2) 0.3778(2) 0.0262(6) Uani 1 1 d .
H36A H 0.0420 0.0880 0.4269 0.031 Uiso 1 1 calc R
C41A C 0.16072(15) 0.48840(18) 0.37931(18) 0.0206(6) Uani 1 1 d .
C42A C 0.20529(15) 0.5463(2) 0.42222(19) 0.0250(6) Uani 1 1 d .
H42A H 0.2425 0.5242 0.4570 0.030 Uiso 1 1 calc R
C43A C 0.19654(17) 0.6356(2) 0.4153(2) 0.0297(7) Uani 1 1 d .
H43A H 0.2278 0.6734 0.4449 0.036 Uiso 1 1 calc R
C44A C 0.14270(17) 0.6694(2) 0.3656(2) 0.0293(7) Uani 1 1 d .
H44A H 0.1371 0.7302 0.3601 0.035 Uiso 1 1 calc R
C45A C 0.09683(16) 0.6131(2) 0.32390(19) 0.0268(6) Uani 1 1 d .
H45A H 0.0591 0.6356 0.2903 0.032 Uiso 1 1 calc R
C46A C 0.10572(15) 0.52421(19) 0.33097(18) 0.0225(6) Uani 1 1 d .
H46A H 0.0736 0.4868 0.3022 0.027 Uiso 1 1 calc R
Pt1B Pt 0.458307(6) 0.654302(7) 0.744463(7) 0.02111(3) Uani 1 1 d .
C1B C 0.42479(17) 0.5652(2) 0.8281(2) 0.0301(7) Uani 1 1 d .
H1B1 H 0.4632 0.5272 0.8462 0.045 Uiso 1 1 calc R
H1B2 H 0.3874 0.5306 0.8014 0.045 Uiso 1 1 calc R
H1B3 H 0.4078 0.5954 0.8765 0.045 Uiso 1 1 calc R
C2B C 0.4885(2) 0.5567(2) 0.6683(2) 0.0354(8) Uani 1 1 d .
H2B1 H 0.5355 0.5680 0.6516 0.053 Uiso 1 1 calc R
H2B2 H 0.4569 0.5538 0.6186 0.053 Uiso 1 1 calc R
H2B3 H 0.4877 0.5015 0.6983 0.053 Uiso 1 1 calc R
O3B O 0.36136(10) 0.68687(13) 0.67247(12) 0.0212(4) Uani 1 1 d .
C4B C 0.29511(16) 0.6440(2) 0.6705(2) 0.0282(7) Uani 1 1 d .
H4B H 0.2642 0.6739 0.6277 0.034 Uiso 1 1 calc R
C5B C 0.3041(2) 0.5514(2) 0.6419(2) 0.0421(9) Uani 1 1 d .
H5B1 H 0.3238 0.5512 0.5871 0.063 Uiso 1 1 calc R
H5B2 H 0.2591 0.5225 0.6381 0.063 Uiso 1 1 calc R
H5B3 H 0.3352 0.5208 0.6821 0.063 Uiso 1 1 calc R
C6B C 0.26146(18) 0.6506(2) 0.7537(2) 0.0383(8) Uani 1 1 d .
H6B1 H 0.2908 0.6220 0.7971 0.057 Uiso 1 1 calc R
H6B2 H 0.2161 0.6224 0.7493 0.057 Uiso 1 1 calc R
H6B3 H 0.2558 0.7117 0.7683 0.057 Uiso 1 1 calc R
B1B B 0.36469(17) 0.7867(2) 0.6731(2) 0.0195(6) Uani 1 1 d .
N10B N 0.41984(12) 0.75875(16) 0.81577(15) 0.0202(5) Uani 1 1 d .
C11B C 0.37974(14) 0.81613(19) 0.77039(17) 0.0190(5) Uani 1 1 d .
C12B C 0.36091(15) 0.8926(2) 0.80911(18) 0.0224(6) Uani 1 1 d .
H12B H 0.3349 0.9348 0.7780 0.027 Uiso 1 1 calc R
C13B C 0.37966(16) 0.9078(2) 0.89237(19) 0.0258(6) Uani 1 1 d .
H13B H 0.3671 0.9605 0.9179 0.031 Uiso 1 1 calc R
C14B C 0.41685(16) 0.8456(2) 0.93800(19) 0.0287(7) Uani 1 1 d .
H14B H 0.4284 0.8532 0.9958 0.034 Uiso 1 1 calc R
C15B C 0.43644(16) 0.7726(2) 0.89681(18) 0.0249(6) Uani 1 1 d .
H15B H 0.4629 0.7300 0.9270 0.030 Uiso 1 1 calc R
N20B N 0.48881(12) 0.74836(16) 0.65591(15) 0.0209(5) Uani 1 1 d .
C21B C 0.43820(14) 0.80490(18) 0.63105(17) 0.0185(5) Uani 1 1 d .
C22B C 0.45432(15) 0.87186(19) 0.57702(17) 0.0217(6) Uani 1 1 d .
H22B H 0.4200 0.9131 0.5602 0.026 Uiso 1 1 calc R
C23B C 0.51983(16) 0.8786(2) 0.54775(18) 0.0258(6) Uani 1 1 d .
H23B H 0.5306 0.9243 0.5113 0.031 Uiso 1 1 calc R
C24B C 0.56945(16) 0.8180(2) 0.57212(19) 0.0279(7) Uani 1 1 d .
H24B H 0.6143 0.8204 0.5515 0.033 Uiso 1 1 calc R
C25B C 0.55227(16) 0.7540(2) 0.62697(19) 0.0271(7) Uani 1 1 d .
H25B H 0.5863 0.7127 0.6448 0.033 Uiso 1 1 calc R
C31B C 0.29832(15) 0.82979(18) 0.62356(17) 0.0193(5) Uani 1 1 d .
C32B C 0.29306(15) 0.83077(19) 0.53628(18) 0.0226(6) Uani 1 1 d .
H32B H 0.3302 0.8084 0.5067 0.027 Uiso 1 1 calc R
C33B C 0.23534(16) 0.8634(2) 0.49129(19) 0.0260(6) Uani 1 1 d .
H33B H 0.2338 0.8637 0.4321 0.031 Uiso 1 1 calc R
C34B C 0.18016(16) 0.8956(2) 0.5328(2) 0.0268(6) Uani 1 1 d .
H34B H 0.1408 0.9183 0.5024 0.032 Uiso 1 1 calc R
C35B C 0.18294(15) 0.89425(19) 0.61865(19) 0.0238(6) Uani 1 1 d .
H35B H 0.1451 0.9156 0.6476 0.029 Uiso 1 1 calc R
C36B C 0.24092(15) 0.86175(19) 0.66321(18) 0.0215(6) Uani 1 1 d .
H36B H 0.2417 0.8612 0.7224 0.026 Uiso 1 1 calc R
C41B C 0.55138(15) 0.6516(2) 0.80535(18) 0.0247(6) Uani 1 1 d .
C42B C 0.58831(17) 0.5765(2) 0.8275(2) 0.0300(7) Uani 1 1 d .
H42B H 0.5694 0.5215 0.8127 0.036 Uiso 1 1 calc R
C43B C 0.65246(18) 0.5811(3) 0.8708(2) 0.0354(8) Uani 1 1 d .
H43B H 0.6765 0.5293 0.8854 0.042 Uiso 1 1 calc R
C44B C 0.68135(17) 0.6596(3) 0.8928(2) 0.0350(8) Uani 1 1 d .
H44B H 0.7250 0.6622 0.9227 0.042 Uiso 1 1 calc R
C45B C 0.64595(17) 0.7351(2) 0.8706(2) 0.0311(7) Uani 1 1 d .
H45B H 0.6655 0.7898 0.8851 0.037 Uiso 1 1 calc R
C46B C 0.58175(16) 0.7306(2) 0.82710(19) 0.0271(6) Uani 1 1 d .
H46B H 0.5582 0.7826 0.8120 0.033 Uiso 1 1 calc R

loop_
_atom_site_aniso_label
_atom_site_aniso_U_11
_atom_site_aniso_U_22
_atom_site_aniso_U_33
_atom_site_aniso_U_23
_atom_site_aniso_U_13
_atom_site_aniso_U_12
Pt1A 0.01788(5) 0.01837(5) 0.01625(5) -0.00012(4) 0.00019(4) -0.00293(4)
C1A 0.0285(15) 0.0292(16) 0.0212(15) 0.0021(12) -0.0056(12) -0.0051(13)
C2A 0.0175(13) 0.0267(15) 0.0342(17) -0.0005(13) 0.0033(12) -0.0015(12)
O3A 0.0188(9) 0.0208(10) 0.0196(10) 0.0013(8) 0.0008(8) -0.0006(8)
C4A 0.0193(14) 0.0250(15) 0.0282(16) 0.0006(12) -0.0005(11) 0.0032(11)
C5A 0.0287(16) 0.0277(16) 0.0326(17) 0.0053(13) -0.0006(13) 0.0047(13)
C6A 0.0288(16) 0.0327(17) 0.0321(18) 0.0016(14) 0.0092(13) 0.0032(13)
B1A 0.0205(15) 0.0212(15) 0.0163(15) -0.0015(12) 0.0008(12) -0.0028(12)
N10A 0.0204(11) 0.0225(12) 0.0138(11) 0.0026(9) 0.0009(9) -0.0033(9)
C11A 0.0255(14) 0.0227(14) 0.0097(12) 0.0026(10) 0.0007(10) 0.0005(11)
C12A 0.0255(15) 0.0236(14) 0.0190(14) -0.0010(11) 0.0013(11) -0.0065(12)
C13A 0.0200(14) 0.0304(16) 0.0252(15) 0.0031(12) 0.0073(12) -0.0032(12)
C14A 0.0291(15) 0.0255(15) 0.0213(15) -0.0006(12) 0.0099(12) 0.0013(12)
C15A 0.0307(15) 0.0216(14) 0.0154(13) -0.0002(11) 0.0017(11) -0.0026(12)
N20A 0.0200(11) 0.0229(12) 0.0162(11) 0.0002(9) 0.0036(9) 0.0014(9)
C21A 0.0202(13) 0.0211(14) 0.0198(14) -0.0001(11) 0.0061(11) 0.0025(11)
C22A 0.0234(14) 0.0226(14) 0.0222(15) -0.0038(11) 0.0015(11) 0.0024(11)
C23A 0.0338(17) 0.0303(16) 0.0161(14) -0.0033(12) -0.0020(12) 0.0088(13)
C24A 0.0328(16) 0.0276(15) 0.0176(14) 0.0057(12) 0.0085(12) 0.0065(13)
C25A 0.0220(14) 0.0216(14) 0.0229(15) -0.0003(11) 0.0068(11) 0.0009(11)
C31A 0.0196(13) 0.0224(14) 0.0219(15) -0.0022(12) -0.0028(11) -0.0028(12)
C32A 0.0286(16) 0.0243(15) 0.0292(17) -0.0014(13) -0.0057(13) 0.0034(12)
C33A 0.0391(19) 0.0259(16) 0.042(2) -0.0126(15) -0.0146(16) 0.0066(14)
C34A 0.0350(18) 0.0203(15) 0.059(2) 0.0020(16) -0.0158(17) -0.0035(14)
C35A 0.0285(17) 0.0294(17) 0.043(2) 0.0107(15) -0.0076(14) -0.0070(13)
C36A 0.0260(15) 0.0259(15) 0.0264(16) 0.0031(12) -0.0026(12) -0.0030(12)
C41A 0.0222(14) 0.0210(14) 0.0192(14) -0.0009(11) 0.0059(11) -0.0026(11)
C42A 0.0214(14) 0.0276(15) 0.0259(15) -0.0016(12) 0.0011(11) -0.0040(12)
C43A 0.0288(16) 0.0252(15) 0.0359(18) -0.0073(13) 0.0078(13) -0.0089(13)
C44A 0.0342(17) 0.0218(15) 0.0334(18) 0.0006(13) 0.0152(14) -0.0011(13)
C45A 0.0292(16) 0.0308(16) 0.0211(15) 0.0035(12) 0.0075(12) 0.0059(13)
C46A 0.0247(14) 0.0256(15) 0.0175(14) -0.0018(11) 0.0045(11) -0.0010(12)
Pt1B 0.02442(6) 0.02017(5) 0.01868(6) 0.00254(4) 0.00062(4) 0.00442(4)
C1B 0.0339(17) 0.0269(16) 0.0292(17) 0.0080(13) -0.0008(13) -0.0004(13)
C2B 0.045(2) 0.0277(17) 0.0329(18) -0.0020(14) -0.0001(15) 0.0115(15)
O3B 0.0226(10) 0.0201(10) 0.0208(10) 0.0013(8) 0.0008(8) -0.0016(8)
C4B 0.0277(16) 0.0268(16) 0.0295(17) 0.0027(13) -0.0042(13) -0.0084(13)
C5B 0.057(2) 0.0323(19) 0.036(2) -0.0004(15) -0.0046(17) -0.0116(17)
C6B 0.0317(18) 0.042(2) 0.042(2) 0.0077(16) 0.0098(15) -0.0089(15)
B1B 0.0210(15) 0.0219(15) 0.0159(15) 0.0010(12) 0.0023(12) 0.0005(12)
N10B 0.0213(12) 0.0227(12) 0.0168(12) 0.0028(9) 0.0038(9) 0.0009(9)
C11B 0.0156(12) 0.0243(14) 0.0174(13) 0.0032(11) 0.0022(10) -0.0017(11)
C12B 0.0202(14) 0.0253(15) 0.0220(15) 0.0013(11) 0.0029(11) 0.0023(11)
C13B 0.0248(15) 0.0293(16) 0.0236(15) -0.0053(12) 0.0042(12) 0.0007(12)
C14B 0.0292(16) 0.0407(18) 0.0163(14) -0.0014(13) 0.0010(12) 0.0000(14)
C15B 0.0259(15) 0.0324(16) 0.0164(14) 0.0063(12) 0.0007(11) 0.0020(12)
N20B 0.0211(12) 0.0257(12) 0.0160(12) -0.0002(9) 0.0016(9) 0.0033(10)
C21B 0.0202(13) 0.0207(13) 0.0144(13) -0.0033(10) 0.0002(10) 0.0020(11)
C22B 0.0253(14) 0.0225(14) 0.0171(13) -0.0030(11) 0.0010(11) -0.0006(11)
C23B 0.0317(16) 0.0305(16) 0.0155(14) -0.0004(12) 0.0032(12) -0.0098(13)
C24B 0.0221(15) 0.0432(19) 0.0189(15) -0.0034(13) 0.0046(11) -0.0032(13)
C25B 0.0225(15) 0.0379(17) 0.0211(15) -0.0004(13) 0.0019(12) 0.0071(13)
C31B 0.0217(13) 0.0192(13) 0.0169(13) 0.0023(11) 0.0001(10) 0.0006(11)
C32B 0.0244(14) 0.0234(14) 0.0203(14) -0.0001(11) 0.0037(11) 0.0004(12)
C33B 0.0323(16) 0.0268(15) 0.0184(14) 0.0036(12) -0.0030(12) -0.0011(13)
C34B 0.0243(15) 0.0228(15) 0.0321(17) 0.0037(12) -0.0078(12) 0.0012(12)
C35B 0.0196(14) 0.0226(14) 0.0292(16) -0.0033(12) 0.0014(12) 0.0000(11)
C36B 0.0211(14) 0.0251(14) 0.0183(14) 0.0006(11) 0.0017(11) -0.0022(11)
C41B 0.0223(14) 0.0332(16) 0.0188(14) 0.0051(12) 0.0029(11) 0.0078(12)
C42B 0.0330(17) 0.0330(17) 0.0244(16) 0.0028(13) 0.0044(13) 0.0111(14)
C43B 0.0315(17) 0.048(2) 0.0273(17) 0.0105(15) 0.0056(14) 0.0191(16)
C44B 0.0233(16) 0.059(2) 0.0232(16) 0.0043(15) 0.0027(12) 0.0094(15)
C45B 0.0274(16) 0.0438(19) 0.0223(16) -0.0002(14) 0.0039(12) -0.0009(14)
C46B 0.0261(15) 0.0330(17) 0.0225(15) 0.0036(13) 0.0035(12) 0.0056(13)

loop_
_atom_type_symbol
_atom_type_description
_atom_type_scat_dispersion_real
_atom_type_scat_dispersion_imag
_atom_type_scat_source
C C 0.0033 0.0016 'International Tables Vol C Tables 4.2.6.8 and 6.1.1.4'
H H 0.0000 0.0000 'International Tables Vol C Tables 4.2.6.8 and 6.1.1.4'
B B 0.0013 0.0007 'International Tables Vol C Tables 4.2.6.8 and 6.1.1.4'
N N 0.0061 0.0033 'International Tables Vol C Tables 4.2.6.8 and 6.1.1.4'
O O 0.0106 0.0060 'International Tables Vol C Tables 4.2.6.8 and 6.1.1.4'
Pt Pt -1.7033 8.3905 'International Tables Vol C Tables 4.2.6.8 and 6.1.1.4'

loop_
_geom_angle_atom_site_label_1
_geom_angle_atom_site_label_2
_geom_angle_atom_site_label_3
_geom_angle
C41A Pt1A C1A 90.60(12)
C41A Pt1A C2A 88.34(12)
C1A Pt1A C2A 89.99(13)
C41A Pt1A N10A 95.19(10)
C1A Pt1A N10A 90.64(11)
C2A Pt1A N10A 176.41(11)
C41A Pt1A N20A 96.80(10)
C1A Pt1A N20A 172.43(11)
C2A Pt1A N20A 91.79(11)
N10A Pt1A N20A 87.14(9)
C41A Pt1A O3A 170.78(10)
C1A Pt1A O3A 94.25(10)
C2A Pt1A O3A 99.48(10)
N10A Pt1A O3A 76.95(8)
N20A Pt1A O3A 78.20(8)
Pt1A C1A H1A1 109.5
Pt1A C1A H1A2 109.5
H1A1 C1A H1A2 109.5
Pt1A C1A H1A3 109.5
H1A1 C1A H1A3 109.5
H1A2 C1A H1A3 109.5
Pt1A C2A H2A1 109.5
Pt1A C2A H2A2 109.5
H2A1 C2A H2A2 109.5
Pt1A C2A H2A3 109.5
H2A1 C2A H2A3 109.5
H2A2 C2A H2A3 109.5
C4A O3A B1A 124.5(2)
C4A O3A Pt1A 118.62(16)
B1A O3A Pt1A 101.22(15)
O3A C4A C6A 114.2(2)
O3A C4A C5A 112.2(2)
C6A C4A C5A 111.2(3)
O3A C4A H4A 106.2
C6A C4A H4A 106.2
C5A C4A H4A 106.2
C4A C5A H5A1 109.5
C4A C5A H5A2 109.5
H5A1 C5A H5A2 109.5
C4A C5A H5A3 109.5
H5A1 C5A H5A3 109.5
H5A2 C5A H5A3 109.5
C4A C6A H6A1 109.5
C4A C6A H6A2 109.5
H6A1 C6A H6A2 109.5
C4A C6A H6A3 109.5
H6A1 C6A H6A3 109.5
H6A2 C6A H6A3 109.5
O3A B1A C31A 112.8(2)
O3A B1A C21A 106.5(2)
C31A B1A C21A 117.6(2)
O3A B1A C11A 102.3(2)
C31A B1A C11A 113.1(2)
C21A B1A C11A 102.9(2)
C15A N10A C11A 121.0(2)
C15A N10A Pt1A 125.2(2)
C11A N10A Pt1A 113.81(19)
N10A C11A C12A 118.2(3)
N10A C11A B1A 113.9(2)
C12A C11A B1A 127.8(3)
C13A C12A C11A 121.0(3)
C13A C12A H12A 119.5
C11A C12A H12A 119.5
C14A C13A C12A 118.8(3)
C14A C13A H13A 120.6
C12A C13A H13A 120.6
C15A C14A C13A 118.9(3)
C15A C14A H14A 120.5
C13A C14A H14A 120.5
N10A C15A C14A 121.9(3)
N10A C15A H15A 119.1
C14A C15A H15A 119.1
C25A N20A C21A 120.9(3)
C25A N20A Pt1A 124.7(2)
C21A N20A Pt1A 114.46(18)
N20A C21A C22A 118.6(3)
N20A C21A B1A 112.7(2)
C22A C21A B1A 128.6(3)
C23A C22A C21A 120.7(3)
C23A C22A H22A 119.7
C21A C22A H22A 119.7
C22A C23A C24A 119.2(3)
C22A C23A H23A 120.4
C24A C23A H23A 120.4
C25A C24A C23A 118.4(3)
C25A C24A H24A 120.8
C23A C24A H24A 120.8
N20A C25A C24A 122.2(3)
N20A C25A H25A 118.9
C24A C25A H25A 118.9
C32A C31A C36A 115.3(3)
C32A C31A B1A 125.0(3)
C36A C31A B1A 119.4(3)
C33A C32A C31A 122.2(3)
C33A C32A H32A 118.9
C31A C32A H32A 118.9
C34A C33A C32A 120.6(3)
C34A C33A H33A 119.7
C32A C33A H33A 119.7
C33A C34A C35A 119.2(3)
C33A C34A H34A 120.4
C35A C34A H34A 120.4
C34A C35A C36A 120.1(3)
C34A C35A H35A 119.9
C36A C35A H35A 119.9
C35A C36A C31A 122.6(3)
C35A C36A H36A 118.7
C31A C36A H36A 118.7
C46A C41A C42A 116.9(3)
C46A C41A Pt1A 118.8(2)
C42A C41A Pt1A 124.4(2)
C43A C42A C41A 121.6(3)
C43A C42A H42A 119.2
C41A C42A H42A 119.2
C44A C43A C42A 120.4(3)
C44A C43A H43A 119.8
C42A C43A H43A 119.8
C43A C44A C45A 119.0(3)
C43A C44A H44A 120.5
C45A C44A H44A 120.5
C46A C45A C44A 120.5(3)
C46A C45A H45A 119.8
C44A C45A H45A 119.8
C45A C46A C41A 121.6(3)
C45A C46A H46A 119.2
C41A C46A H46A 119.2
C41B Pt1B C2B 89.76(14)
C41B Pt1B C1B 88.65(13)
C2B Pt1B C1B 90.51(14)
C41B Pt1B N10B 94.96(11)
C2B Pt1B N10B 174.99(12)
C1B Pt1B N10B 91.29(11)
C41B Pt1B N20B 93.64(11)
C2B Pt1B N20B 90.20(12)
C1B Pt1B N20B 177.60(11)
N10B Pt1B N20B 87.81(9)
C41B Pt1B O3B 167.60(11)
C2B Pt1B O3B 96.82(11)
C1B Pt1B O3B 101.74(11)
N10B Pt1B O3B 78.23(8)
N20B Pt1B O3B 75.90(8)
Pt1B C1B H1B1 109.5
Pt1B C1B H1B2 109.5
H1B1 C1B H1B2 109.5
Pt1B C1B H1B3 109.5
H1B1 C1B H1B3 109.5
H1B2 C1B H1B3 109.5
Pt1B C2B H2B1 109.5
Pt1B C2B H2B2 109.5
H2B1 C2B H2B2 109.5
Pt1B C2B H2B3 109.5
H2B1 C2B H2B3 109.5
H2B2 C2B H2B3 109.5
C4B O3B B1B 119.7(2)
C4B O3B Pt1B 129.56(18)
B1B O3B Pt1B 100.97(16)
O3B C4B C5B 108.8(3)
O3B C4B C6B 112.0(3)
C5B C4B C6B 113.0(3)
O3B C4B H4B 107.6
C5B C4B H4B 107.6
C6B C4B H4B 107.6
C4B C5B H5B1 109.5
C4B C5B H5B2 109.5
H5B1 C5B H5B2 109.5
C4B C5B H5B3 109.5
H5B1 C5B H5B3 109.5
H5B2 C5B H5B3 109.5
C4B C6B H6B1 109.5
C4B C6B H6B2 109.5
H6B1 C6B H6B2 109.5
C4B C6B H6B3 109.5
H6B1 C6B H6B3 109.5
H6B2 C6B H6B3 109.5
O3B B1B C31B 112.1(2)
O3B B1B C21B 101.9(2)
C31B B1B C21B 114.5(2)
O3B B1B C11B 106.8(2)
C31B B1B C11B 116.7(2)
C21B B1B C11B 103.5(2)
C15B N10B C11B 121.0(3)
C15B N10B Pt1B 124.7(2)
C11B N10B Pt1B 114.22(18)
N10B C11B C12B 117.9(3)
N10B C11B B1B 113.3(2)
C12B C11B B1B 128.6(3)
C13B C12B C11B 120.9(3)
C13B C12B H12B 119.5
C11B C12B H12B 119.5
C14B C13B C12B 119.5(3)
C14B C13B H13B 120.3
C12B C13B H13B 120.3
C15B C14B C13B 117.7(3)
C15B C14B H14B 121.1
C13B C14B H14B 121.1
N10B C15B C14B 122.8(3)
N10B C15B H15B 118.6
C14B C15B H15B 118.6
C25B N20B C21B 121.2(3)
C25B N20B Pt1B 124.6(2)
C21B N20B Pt1B 114.21(18)
N20B C21B C22B 118.4(3)
N20B C21B B1B 113.6(2)
C22B C21B B1B 127.9(3)
C23B C22B C21B 120.6(3)
C23B C22B H22B 119.7
C21B C22B H22B 119.7
C24B C23B C22B 119.4(3)
C24B C23B H23B 120.3
C22B C23B H23B 120.3
C25B C24B C23B 118.5(3)
C25B C24B H24B 120.8
C23B C24B H24B 120.8
N20B C25B C24B 121.9(3)
N20B C25B H25B 119.1
C24B C25B H25B 119.1
C32B C31B C36B 115.9(3)
C32B C31B B1B 120.5(3)
C36B C31B B1B 123.4(2)
C33B C32B C31B 122.3(3)
C33B C32B H32B 118.8
C31B C32B H32B 118.8
C34B C33B C32B 120.0(3)
C34B C33B H33B 120.0
C32B C33B H33B 120.0
C35B C34B C33B 119.3(3)
C35B C34B H34B 120.3
C33B C34B H34B 120.3
C34B C35B C36B 120.3(3)
C34B C35B H35B 119.8
C36B C35B H35B 119.8
C35B C36B C31B 122.1(3)
C35B C36B H36B 118.9
C31B C36B H36B 118.9
C46B C41B C42B 117.4(3)
C46B C41B Pt1B 117.4(2)
C42B C41B Pt1B 125.1(3)
C43B C42B C41B 121.0(3)
C43B C42B H42B 119.5
C41B C42B H42B 119.5
C44B C43B C42B 120.9(3)
C44B C43B H43B 119.6
C42B C43B H43B 119.6
C43B C44B C45B 119.1(3)
C43B C44B H44B 120.4
C45B C44B H44B 120.4
C44B C45B C46B 120.0(3)
C44B C45B H45B 120.0
C46B C45B H45B 120.0
C41B C46B C45B 121.5(3)
C41B C46B H46B 119.2
C45B C46B H46B 119.2

loop_
_geom_bond_atom_site_label_1
_geom_bond_atom_site_label_2
_geom_bond_distance
Pt1A C41A 2.007(3)
Pt1A C1A 2.045(3)
Pt1A C2A 2.049(3)
Pt1A N10A 2.127(2)
Pt1A N20A 2.149(2)
Pt1A O3A 2.195(2)
C1A H1A1 0.9800
C1A H1A2 0.9800
C1A H1A3 0.9800
C2A H2A1 0.9800
C2A H2A2 0.9800
C2A H2A3 0.9800
O3A C4A 1.460(3)
O3A B1A 1.545(4)
C4A C6A 1.517(4)
C4A C5A 1.518(4)
C4A H4A 1.0000
C5A H5A1 0.9800
C5A H5A2 0.9800
C5A H5A3 0.9800
C6A H6A1 0.9800
C6A H6A2 0.9800
C6A H6A3 0.9800
B1A C31A 1.615(4)
B1A C21A 1.641(4)
B1A C11A 1.644(4)
N10A C15A 1.348(4)
N10A C11A 1.360(4)
C11A C12A 1.395(4)
C12A C13A 1.388(4)
C12A H12A 0.9500
C13A C14A 1.381(4)
C13A H13A 0.9500
C14A C15A 1.372(4)
C14A H14A 0.9500
C15A H15A 0.9500
N20A C25A 1.340(4)
N20A C21A 1.361(4)
C21A C22A 1.391(4)
C22A C23A 1.383(4)
C22A H22A 0.9500
C23A C24A 1.387(5)
C23A H23A 0.9500
C24A C25A 1.375(4)
C24A H24A 0.9500
C25A H25A 0.9500
C31A C32A 1.403(4)
C31A C36A 1.415(4)
C32A C33A 1.391(5)
C32A H32A 0.9500
C33A C34A 1.379(5)
C33A H33A 0.9500
C34A C35A 1.384(5)
C34A H34A 0.9500
C35A C36A 1.386(4)
C35A H35A 0.9500
C36A H36A 0.9500
C41A C46A 1.398(4)
C41A C42A 1.398(4)
C42A C43A 1.395(4)
C42A H42A 0.9500
C43A C44A 1.381(5)
C43A H43A 0.9500
C44A C45A 1.390(5)
C44A H44A 0.9500
C45A C46A 1.388(4)
C45A H45A 0.9500
C46A H46A 0.9500
Pt1B C41B 2.005(3)
Pt1B C2B 2.050(3)
Pt1B C1B 2.055(3)
Pt1B N10B 2.139(2)
Pt1B N20B 2.141(2)
Pt1B O3B 2.210(2)
C1B H1B1 0.9800
C1B H1B2 0.9800
C1B H1B3 0.9800
C2B H2B1 0.9800
C2B H2B2 0.9800
C2B H2B3 0.9800
O3B C4B 1.445(4)
O3B B1B 1.545(4)
C4B C5B 1.516(5)
C4B C6B 1.525(5)
C4B H4B 1.0000
C5B H5B1 0.9800
C5B H5B2 0.9800
C5B H5B3 0.9800
C6B H6B1 0.9800
C6B H6B2 0.9800
C6B H6B3 0.9800
B1B C31B 1.618(4)
B1B C21B 1.637(4)
B1B C11B 1.639(4)
N10B C15B 1.341(4)
N10B C11B 1.364(4)
C11B C12B 1.394(4)
C12B C13B 1.387(4)
C12B H12B 0.9500
C13B C14B 1.387(4)
C13B H13B 0.9500
C14B C15B 1.373(4)
C14B H14B 0.9500
C15B H15B 0.9500
N20B C25B 1.344(4)
N20B C21B 1.358(4)
C21B C22B 1.398(4)
C22B C23B 1.384(4)
C22B H22B 0.9500
C23B C24B 1.383(5)
C23B H23B 0.9500
C24B C25B 1.378(5)
C24B H24B 0.9500
C25B H25B 0.9500
C31B C32B 1.401(4)
C31B C36B 1.404(4)
C32B C33B 1.393(4)
C32B H32B 0.9500
C33B C34B 1.386(4)
C33B H33B 0.9500
C34B C35B 1.378(4)
C34B H34B 0.9500
C35B C36B 1.392(4)
C35B H35B 0.9500
C36B H36B 0.9500
C41B C46B 1.392(5)
C41B C42B 1.399(4)
C42B C43B 1.393(5)
C42B H42B 0.9500
C43B C44B 1.374(5)
C43B H43B 0.9500
C44B C45B 1.391(5)
C44B H44B 0.9500
C45B C46B 1.395(4)
C45B H45B 0.9500
C46B H46B 0.9500

loop_
_geom_torsion_atom_site_label_1
_geom_torsion_atom_site_label_2
_geom_torsion_atom_site_label_3
_geom_torsion_atom_site_label_4
_geom_torsion
C1A Pt1A O3A C4A -83.3(2)
C2A Pt1A O3A C4A 7.4(2)
N10A Pt1A O3A C4A -173.0(2)
N20A Pt1A O3A C4A 97.22(19)
C1A Pt1A O3A B1A 136.65(17)
C2A Pt1A O3A B1A -132.65(17)
N10A Pt1A O3A B1A 46.98(16)
N20A Pt1A O3A B1A -42.79(16)
B1A O3A C4A C6A 49.0(4)
Pt1A O3A C4A C6A -81.1(3)
B1A O3A C4A C5A -78.7(3)
Pt1A O3A C4A C5A 151.2(2)
C4A O3A B1A C31A 45.7(3)
Pt1A O3A B1A C31A -177.51(19)
C4A O3A B1A C21A -84.8(3)
Pt1A O3A B1A C21A 52.0(2)
C4A O3A B1A C11A 167.5(2)
Pt1A O3A B1A C11A -55.7(2)
C41A Pt1A N10A C15A -32.6(2)
C1A Pt1A N10A C15A 58.1(2)
N20A Pt1A N10A C15A -129.2(2)
O3A Pt1A N10A C15A 152.3(2)
C41A Pt1A N10A C11A 147.2(2)
C1A Pt1A N10A C11A -122.1(2)
N20A Pt1A N10A C11A 50.62(19)
O3A Pt1A N10A C11A -27.92(18)
C15A N10A C11A C12A 3.5(4)
Pt1A N10A C11A C12A -176.3(2)
C15A N10A C11A B1A -178.3(2)
Pt1A N10A C11A B1A 1.9(3)
O3A B1A C11A N10A 37.8(3)
C31A B1A C11A N10A 159.5(2)
C21A B1A C11A N10A -72.6(3)
O3A B1A C11A C12A -144.2(3)
C31A B1A C11A C12A -22.6(4)
C21A B1A C11A C12A 105.3(3)
N10A C11A C12A C13A -3.2(4)
B1A C11A C12A C13A 178.9(3)
C11A C12A C13A C14A 0.5(5)
C12A C13A C14A C15A 2.0(5)
C11A N10A C15A C14A -1.1(4)
Pt1A N10A C15A C14A 178.7(2)
C13A C14A C15A N10A -1.7(5)
C41A Pt1A N20A C25A 32.8(2)
C2A Pt1A N20A C25A -55.7(2)
N10A Pt1A N20A C25A 127.7(2)
O3A Pt1A N20A C25A -155.0(2)
C41A Pt1A N20A C21A -145.3(2)
C2A Pt1A N20A C21A 126.2(2)
N10A Pt1A N20A C21A -50.4(2)
O3A Pt1A N20A C21A 26.86(19)
C25A N20A C21A C22A -4.2(4)
Pt1A N20A C21A C22A 174.0(2)
C25A N20A C21A B1A 178.7(2)
Pt1A N20A C21A B1A -3.1(3)
O3A B1A C21A N20A -34.6(3)
C31A B1A C21A N20A -162.4(2)
C11A B1A C21A N20A 72.6(3)
O3A B1A C21A C22A 148.6(3)
C31A B1A C21A C22A 20.8(4)
C11A B1A C21A C22A -104.2(3)
N20A C21A C22A C23A 2.8(4)
B1A C21A C22A C23A 179.4(3)
C21A C22A C23A C24A 0.1(4)
C22A C23A C24A C25A -1.6(4)
C21A N20A C25A C24A 2.7(4)
Pt1A N20A C25A C24A -175.3(2)
C23A C24A C25A N20A 0.3(4)
O3A B1A C31A C32A -98.9(3)
C21A B1A C31A C32A 25.8(4)
C11A B1A C31A C32A 145.6(3)
O3A B1A C31A C36A 75.2(3)
C21A B1A C31A C36A -160.1(3)
C11A B1A C31A C36A -40.3(4)
C36A C31A C32A C33A 0.3(4)
B1A C31A C32A C33A 174.6(3)
C31A C32A C33A C34A -0.3(5)
C32A C33A C34A C35A 0.0(5)
C33A C34A C35A C36A 0.3(5)
C34A C35A C36A C31A -0.2(5)
C32A C31A C36A C35A -0.1(4)
B1A C31A C36A C35A -174.7(3)
C1A Pt1A C41A C46A -141.2(2)
C2A Pt1A C41A C46A 128.8(2)
N10A Pt1A C41A C46A -50.5(2)
N20A Pt1A C41A C46A 37.2(2)
C1A Pt1A C41A C42A 40.0(3)
C2A Pt1A C41A C42A -50.0(3)
N10A Pt1A C41A C42A 130.7(2)
N20A Pt1A C41A C42A -141.6(2)
C46A C41A C42A C43A -1.8(4)
Pt1A C41A C42A C43A 177.0(2)
C41A C42A C43A C44A 0.4(5)
C42A C43A C44A C45A 1.1(5)
C43A C44A C45A C46A -1.1(5)
C44A C45A C46A C41A -0.4(5)
C42A C41A C46A C45A 1.8(4)
Pt1A C41A C46A C45A -177.1(2)
C41B Pt1B O3B C4B -159.0(4)
C2B Pt1B O3B C4B 79.3(3)
C1B Pt1B O3B C4B -12.6(3)
N10B Pt1B O3B C4B -101.5(2)
N20B Pt1B O3B C4B 167.8(2)
C41B Pt1B O3B B1B -14.6(5)
C2B Pt1B O3B B1B -136.20(18)
C1B Pt1B O3B B1B 131.85(18)
N10B Pt1B O3B B1B 42.98(16)
N20B Pt1B O3B B1B -47.71(16)
B1B O3B C4B C5B 161.5(3)
Pt1B O3B C4B C5B -59.5(3)
B1B O3B C4B C6B -72.8(3)
Pt1B O3B C4B C6B 66.1(3)
C4B O3B B1B C31B -31.0(3)
Pt1B O3B B1B C31B -179.93(18)
C4B O3B B1B C21B -153.8(2)
Pt1B O3B B1B C21B 57.3(2)
C4B O3B B1B C11B 98.0(3)
Pt1B O3B B1B C11B -51.0(2)
C41B Pt1B N10B C15B -33.9(3)
C1B Pt1B N10B C15B 54.8(3)
N20B Pt1B N10B C15B -127.4(2)
O3B Pt1B N10B C15B 156.5(2)
C41B Pt1B N10B C11B 141.4(2)
C1B Pt1B N10B C11B -129.8(2)
N20B Pt1B N10B C11B 47.9(2)
O3B Pt1B N10B C11B -28.12(19)
C15B N10B C11B C12B 4.8(4)
Pt1B N10B C11B C12B -170.8(2)
C15B N10B C11B B1B -179.3(3)
Pt1B N10B C11B B1B 5.2(3)
O3B B1B C11B N10B 33.0(3)
C31B B1B C11B N10B 159.2(2)
C21B B1B C11B N10B -74.1(3)
O3B B1B C11B C12B -151.6(3)
C31B B1B C11B C12B -25.4(4)
C21B B1B C11B C12B 101.3(3)
N10B C11B C12B C13B -3.0(4)
B1B C11B C12B C13B -178.3(3)
C11B C12B C13B C14B -0.9(5)
C12B C13B C14B C15B 3.1(5)
C11B N10B C15B C14B -2.6(4)
Pt1B N10B C15B C14B 172.5(2)
C13B C14B C15B N10B -1.4(5)
C41B Pt1B N20B C25B 33.7(3)
C2B Pt1B N20B C25B -56.1(3)
N10B Pt1B N20B C25B 128.5(3)
O3B Pt1B N20B C25B -153.0(3)
C41B Pt1B N20B C21B -145.2(2)
C2B Pt1B N20B C21B 125.0(2)
N10B Pt1B N20B C21B -50.4(2)
O3B Pt1B N20B C21B 28.04(19)
C25B N20B C21B C22B -2.6(4)
Pt1B N20B C21B C22B 176.3(2)
C25B N20B C21B B1B 179.7(3)
Pt1B N20B C21B B1B -1.3(3)
O3B B1B C21B N20B -39.2(3)
C31B B1B C21B N20B -160.4(2)
C11B B1B C21B N20B 71.5(3)
O3B B1B C21B C22B 143.4(3)
C31B B1B C21B C22B 22.2(4)
C11B B1B C21B C22B -105.9(3)
N20B C21B C22B C23B 1.9(4)
B1B C21B C22B C23B 179.2(3)
C21B C22B C23B C24B 0.3(4)
C22B C23B C24B C25B -1.8(5)
C21B N20B C25B C24B 1.2(5)
Pt1B N20B C25B C24B -177.7(2)
C23B C24B C25B N20B 1.1(5)
O3B B1B C31B C32B -76.4(3)
C21B B1B C31B C32B 39.0(4)
C11B B1B C31B C32B 160.0(3)
O3B B1B C31B C36B 98.4(3)
C21B B1B C31B C36B -146.2(3)
C11B B1B C31B C36B -25.1(4)
C36B C31B C32B C33B 1.6(4)
B1B C31B C32B C33B 176.8(3)
C31B C32B C33B C34B -0.7(5)
C32B C33B C34B C35B -0.4(5)
C33B C34B C35B C36B 0.6(5)
C34B C35B C36B C31B 0.3(5)
C32B C31B C36B C35B -1.4(4)
B1B C31B C36B C35B -176.5(3)
C2B Pt1B C41B C46B 138.7(3)
C1B Pt1B C41B C46B -130.8(2)
N10B Pt1B C41B C46B -39.6(2)
N20B Pt1B C41B C46B 48.5(2)
O3B Pt1B C41B C46B 16.4(6)
C2B Pt1B C41B C42B -41.1(3)
C1B Pt1B C41B C42B 49.4(3)
N10B Pt1B C41B C42B 140.6(3)
N20B Pt1B C41B C42B -131.3(3)
O3B Pt1B C41B C42B -163.4(3)
C46B C41B C42B C43B 1.0(5)
Pt1B C41B C42B C43B -179.2(2)
C41B C42B C43B C44B -0.3(5)
C42B C43B C44B C45B -0.5(5)
C43B C44B C45B C46B 0.4(5)
C42B C41B C46B C45B -1.1(4)
Pt1B C41B C46B C45B 179.1(2)
C44B C45B C46B C41B 0.4(5)
